data_1501986
loop_
_publ_author_name
'Akhigbe, Joshua'
'Zeller, Matthias'
'Br\"uckner, Christian'

_publ_section_title
;
 Quinoline-annulated porphyrins.
;
_journal_issue 6
_journal_name_full 'Organic letters'
_journal_page_first 1322
_journal_page_last 1325
_journal_paper_doi 10.1021/ol1031848
_journal_volume 13
_journal_year 2011
_chemical_formula_sum 'C44 H26 N6 O'
_chemical_formula_weight 654.71
_chemical_name_systematic
; 
 ? 
;
_space_group_IT_number 14
_symmetry_cell_setting monoclinic
_symmetry_space_group_name_Hall '-P 2ybc'
_symmetry_space_group_name_H-M 'P 1 21/c 1'
_atom_sites_solution_hydrogens geom
_atom_sites_solution_primary direct
_atom_sites_solution_secondary difmap
_audit_creation_method SHELXL-97
_cell_angle_alpha 90.00
_cell_angle_beta 97.710(4)
_cell_angle_gamma 90.00
_cell_formula_units_Z 8
_cell_length_a 25.595(6)
_cell_length_b 9.572(2)
_cell_length_c 25.369(6)
_cell_measurement_reflns_used 2479
_cell_measurement_temperature 100(2)
_cell_measurement_theta_max 20.9877
_cell_measurement_theta_min 2.2800
_cell_volume 6159(2)
_computing_structure_refinement 'SHELXL-97 (Sheldrick, 1997)'
_computing_structure_solution 'SHELXS-97 (Sheldrick, 1990)'
_diffrn_ambient_temperature 100(2)
_diffrn_measured_fraction_theta_full 0.981
_diffrn_measured_fraction_theta_max 0.981
_diffrn_measurement_device_type 'Bruker AXS SMART APEX CCD diffractometer'
_diffrn_measurement_method '\w scans'
_diffrn_radiation_monochromator graphite
_diffrn_radiation_source 'fine-focus sealed tube'
_diffrn_radiation_type MoK\a
_diffrn_radiation_wavelength 0.71073
_diffrn_reflns_av_R_equivalents 0.0729
_diffrn_reflns_av_sigmaI/netI 0.1229
_diffrn_reflns_limit_h_max 27
_diffrn_reflns_limit_h_min -34
_diffrn_reflns_limit_k_max 11
_diffrn_reflns_limit_k_min -12
_diffrn_reflns_limit_l_max 28
_diffrn_reflns_limit_l_min -33
_diffrn_reflns_number 36350
_diffrn_reflns_theta_full 28.28
_diffrn_reflns_theta_max 28.28
_diffrn_reflns_theta_min 0.80
_diffrn_standards_number 0
_exptl_absorpt_coefficient_mu 0.087
_exptl_absorpt_correction_T_max 0.7461
_exptl_absorpt_correction_T_min 0.6554
_exptl_absorpt_correction_type multi-scan
_exptl_absorpt_process_details 'Apex2  v2009.7-0 (Bruker, 2009)'
_exptl_crystal_colour black
_exptl_crystal_density_diffrn 1.412
_exptl_crystal_density_method 'not measured'
_exptl_crystal_description plate
_exptl_crystal_F_000 2720
_exptl_crystal_size_max 0.25
_exptl_crystal_size_mid 0.21
_exptl_crystal_size_min 0.09
_refine_diff_density_max 0.320
_refine_diff_density_min -0.269
_refine_diff_density_rms 0.057
_refine_ls_extinction_method none
_refine_ls_goodness_of_fit_ref 1.023
_refine_ls_hydrogen_treatment constr
_refine_ls_matrix_type full
_refine_ls_number_parameters 1017
_refine_ls_number_reflns 15006
_refine_ls_number_restraints 91
_refine_ls_restrained_S_all 1.021
_refine_ls_R_factor_all 0.1531
_refine_ls_R_factor_gt 0.0692
_refine_ls_shift/su_max 0.001
_refine_ls_shift/su_mean 0.000
_refine_ls_structure_factor_coef Fsqd
_refine_ls_weighting_details 'calc w=1/[\s^2^(Fo^2^)+(0.0713P)^2^+0.8186P] where P=(Fo^2^+2Fc^2^)/3'
_refine_ls_weighting_scheme calc
_refine_ls_wR_factor_gt 0.1491
_refine_ls_wR_factor_ref 0.1786
_reflns_number_gt 7663
_reflns_number_total 15006
_reflns_threshold_expression >2sigma(I)
_cod_data_source_file ol1031848_si_002.cif
_cod_data_source_block 10mz505_0m
_cod_depositor_comments
;
The following automatic conversions were performed:

'_symmetry_cell_setting' value 'Monoclinic' changed to 'monoclinic'
according to /home/saulius/struct/CIF-dictionaries/cif_core.dic
dictionary named 'cif_core.dic' version 2.4.1 from 2010-06-29.

Automatic conversion script
Id: cif_fix_values 1715 2011-07-08 13:25:40Z adriana 
;
_cod_original_sg_symbol_H-M P21/c
_cod_database_code 1501986

loop_
_symmetry_equiv_pos_as_xyz
'x, y, z'
'-x, y+1/2, -z+1/2'
'-x, -y, -z'
'x, -y-1/2, z-1/2'

loop_
_atom_site_label
_atom_site_type_symbol
_atom_site_fract_x
_atom_site_fract_y
_atom_site_fract_z
_atom_site_U_iso_or_equiv
_atom_site_adp_type
_atom_site_occupancy
_atom_site_symmetry_multiplicity
_atom_site_calc_flag
_atom_site_refinement_flags
_atom_site_disorder_assembly
_atom_site_disorder_group
C1A C 0.10325(11) 0.2322(3) 0.49284(11) 0.0330(7) Uani 1 1 d . . .
C2A C 0.04821(11) 0.2202(4) 0.49671(11) 0.0386(8) Uani 1 1 d . . .
H2A H 0.0293 0.2704 0.5204 0.046 Uiso 1 1 calc R . .
C3A C 0.02779(11) 0.1234(3) 0.46027(11) 0.0353(7) Uani 1 1 d . . .
H3A H -0.0080 0.0945 0.4540 0.042 Uiso 1 1 calc R . .
C4A C 0.06920(10) 0.0729(3) 0.43310(10) 0.0319(7) Uani 1 1 d . . .
C5A C 0.06455(11) -0.0288(3) 0.39380(11) 0.0329(7) Uani 1 1 d . . .
C6A C 0.10738(11) -0.0904(3) 0.37158(11) 0.0356(7) Uani 1 1 d . . .
C7A C 0.10142(12) -0.1837(4) 0.32691(12) 0.0451(9) Uani 1 1 d . . .
H7A H 0.0691 -0.2160 0.3080 0.054 Uiso 1 1 calc R . .
C8A C 0.15022(12) -0.2168(4) 0.31672(12) 0.0430(8) Uani 1 1 d . . .
H8A H 0.1590 -0.2761 0.2892 0.052 Uiso 1 1 calc R . .
C9A C 0.18650(11) -0.1451(3) 0.35570(11) 0.0319(7) Uani 1 1 d . . .
C10A C 0.24162(11) -0.1589(3) 0.36025(11) 0.0288(6) Uani 1 1 d . . .
C11A C 0.27745(10) -0.1100(3) 0.40276(11) 0.0270(6) Uani 1 1 d . . .
C12A C 0.33337(10) -0.1239(3) 0.41046(11) 0.0299(7) Uani 1 1 d . . .
H12A H 0.3541 -0.1636 0.3859 0.036 Uiso 1 1 calc R . .
C13A C 0.35193(11) -0.0708(3) 0.45896(11) 0.0301(7) Uani 1 1 d . . .
H13A H 0.3878 -0.0681 0.4746 0.036 Uiso 1 1 calc R . .
C14A C 0.30806(10) -0.0199(3) 0.48210(11) 0.0271(6) Uani 1 1 d . . .
C15A C 0.30777(10) 0.0518(3) 0.53162(11) 0.0261(6) Uani 1 1 d . . .
C16A C 0.26794(10) 0.1440(3) 0.54118(10) 0.0261(6) Uani 1 1 d . . .
C17A C 0.27408(10) 0.2274(3) 0.58904(10) 0.0261(6) Uani 1 1 d . B .
C18A C 0.22683(10) 0.3100(3) 0.58538(11) 0.0268(6) Uani 1 1 d . B .
C19A C 0.19459(10) 0.2652(3) 0.53730(10) 0.0268(6) Uani 1 1 d . . .
C20A C 0.14197(11) 0.3084(3) 0.52721(10) 0.0307(7) Uani 1 1 d . . .
C21A C 0.01017(11) -0.0767(3) 0.37325(11) 0.0341(7) Uani 1 1 d . . .
C22A C -0.02797(11) 0.0197(4) 0.35228(11) 0.0373(8) Uani 1 1 d . . .
H22A H -0.0192 0.1161 0.3515 0.045 Uiso 1 1 calc R . .
C23A C -0.07878(12) -0.0241(4) 0.33242(12) 0.0454(9) Uani 1 1 d . . .
H23A H -0.1044 0.0420 0.3178 0.055 Uiso 1 1 calc R . .
C24A C -0.09162(12) -0.1635(4) 0.33417(13) 0.0487(9) Uani 1 1 d . . .
H24A H -0.1263 -0.1936 0.3212 0.058 Uiso 1 1 calc R . .
C25A C -0.05430(12) -0.2592(4) 0.35462(12) 0.0425(8) Uani 1 1 d . . .
H25A H -0.0634 -0.3554 0.3555 0.051 Uiso 1 1 calc R . .
C26A C -0.00348(12) -0.2169(4) 0.37408(11) 0.0387(8) Uani 1 1 d . . .
H26A H 0.0220 -0.2841 0.3880 0.046 Uiso 1 1 calc R . .
C27A C 0.26335(10) -0.2361(3) 0.31691(11) 0.0297(7) Uani 1 1 d . . .
C28A C 0.25520(11) -0.1826(3) 0.26511(11) 0.0345(7) Uani 1 1 d . . .
H28A H 0.2363 -0.0977 0.2582 0.041 Uiso 1 1 calc R . .
C29A C 0.27430(12) -0.2520(3) 0.22406(13) 0.0411(8) Uani 1 1 d . . .
H29A H 0.2691 -0.2142 0.1891 0.049 Uiso 1 1 calc R . .
C30A C 0.30093(13) -0.3759(4) 0.23378(15) 0.0512(9) Uani 1 1 d . . .
H30A H 0.3138 -0.4241 0.2054 0.061 Uiso 1 1 calc R . .
C31A C 0.30922(12) -0.4313(4) 0.28465(15) 0.0475(9) Uani 1 1 d . . .
H31A H 0.3277 -0.5170 0.2911 0.057 Uiso 1 1 calc R . .
C32A C 0.29044(11) -0.3610(3) 0.32618(13) 0.0371(7) Uani 1 1 d . . .
H32A H 0.2962 -0.3987 0.3611 0.045 Uiso 1 1 calc R . .
C33A C 0.34781(10) 0.0277(3) 0.57708(11) 0.0275(6) Uani 1 1 d . . .
C34A C 0.38242(11) -0.0889(3) 0.58066(12) 0.0337(7) Uani 1 1 d . . .
H34A H 0.3810 -0.1519 0.5516 0.040 Uiso 1 1 calc R . .
C35A C 0.41817(11) -0.1123(3) 0.62557(12) 0.0385(8) Uani 1 1 d . . .
H35A H 0.4404 -0.1922 0.6274 0.046 Uiso 1 1 calc R . .
C36A C 0.42183(11) -0.0190(4) 0.66847(13) 0.0401(8) Uani 1 1 d . . .
H36A H 0.4479 -0.0327 0.6984 0.048 Uiso 1 1 calc R . .
C37A C 0.38812(11) 0.0913(3) 0.66720(12) 0.0367(7) Uani 1 1 d . . .
H37A H 0.3904 0.1535 0.6966 0.044 Uiso 1 1 calc R . .
C38A C 0.34998(11) 0.1140(3) 0.62271(11) 0.0307(7) Uani 1 1 d . B .
C39A C 0.12688(11) 0.4200(3) 0.56077(11) 0.0343(7) Uani 1 1 d . . .
C40A C 0.16099(11) 0.4619(3) 0.60661(11) 0.0324(7) Uani 1 1 d . B .
C41A C 0.14624(12) 0.5641(3) 0.64151(12) 0.0390(8) Uani 1 1 d . . .
H41A H 0.1695 0.5886 0.6725 0.047 Uiso 1 1 calc R . .
C42A C 0.09843(13) 0.6278(4) 0.63075(13) 0.0466(8) Uani 1 1 d . . .
H42A H 0.0877 0.6941 0.6550 0.056 Uiso 1 1 calc R . .
C43A C 0.06546(14) 0.5956(4) 0.58440(13) 0.0495(9) Uani 1 1 d . . .
H43A H 0.0327 0.6429 0.5764 0.059 Uiso 1 1 calc R . .
C44A C 0.07965(12) 0.4963(4) 0.55003(12) 0.0424(8) Uani 1 1 d . . .
H44A H 0.0569 0.4785 0.5180 0.051 Uiso 1 1 calc R . .
C5C C 0.36761(11) 0.1756(3) 0.33999(10) 0.0285(6) Uani 1 1 d D . .
C6C C 0.39483(10) 0.2031(3) 0.39096(10) 0.0238(6) Uani 1 1 d . A .
C7C C 0.44790(10) 0.1585(3) 0.40883(10) 0.0261(6) Uani 1 1 d . . .
H7C H 0.4702 0.1076 0.3887 0.031 Uiso 1 1 calc R A .
C8C C 0.45990(10) 0.2022(3) 0.45932(10) 0.0243(6) Uani 1 1 d . A .
H8C H 0.4921 0.1874 0.4819 0.029 Uiso 1 1 calc R . .
C9C C 0.41411(10) 0.2764(3) 0.47245(10) 0.0240(6) Uani 1 1 d . . .
C10C C 0.41255(10) 0.3486(3) 0.52065(10) 0.0235(6) Uani 1 1 d . A .
C11C C 0.37142(10) 0.4302(3) 0.53423(11) 0.0262(6) Uani 1 1 d . . .
C12C C 0.36787(11) 0.4892(3) 0.58501(11) 0.0289(6) Uani 1 1 d . A .
H12C H 0.3935 0.4800 0.6156 0.035 Uiso 1 1 calc R . .
C13C C 0.32169(11) 0.5611(3) 0.58254(12) 0.0320(7) Uani 1 1 d . . .
H13C H 0.3094 0.6098 0.6111 0.038 Uiso 1 1 calc R A .
C14C C 0.29500(11) 0.5508(3) 0.52971(12) 0.0335(7) Uani 1 1 d D A .
C21C C 0.39797(11) 0.1164(3) 0.29882(10) 0.0304(7) Uani 1 1 d . A .
C22C C 0.38441(12) -0.0121(3) 0.27511(11) 0.0350(7) Uani 1 1 d . . .
H22C H 0.3561 -0.0643 0.2860 0.042 Uiso 1 1 calc R A .
C23C C 0.41166(12) -0.0646(4) 0.23598(12) 0.0432(8) Uani 1 1 d . A .
H23C H 0.4023 -0.1527 0.2203 0.052 Uiso 1 1 calc R . .
C24C C 0.45273(13) 0.0114(4) 0.21959(12) 0.0464(9) Uani 1 1 d . . .
H24C H 0.4714 -0.0246 0.1926 0.056 Uiso 1 1 calc R A .
C25C C 0.46652(12) 0.1404(4) 0.24275(12) 0.0412(8) Uani 1 1 d . A .
H25C H 0.4943 0.1934 0.2312 0.049 Uiso 1 1 calc R . .
C26C C 0.43989(11) 0.1912(3) 0.28243(11) 0.0349(7) Uani 1 1 d . . .
H26C H 0.4501 0.2780 0.2988 0.042 Uiso 1 1 calc R A .
C27C C 0.46106(10) 0.3431(3) 0.56113(10) 0.0230(6) Uani 1 1 d . . .
C28C C 0.47718(10) 0.2190(3) 0.58769(10) 0.0264(6) Uani 1 1 d . A .
H28C H 0.4572 0.1360 0.5803 0.032 Uiso 1 1 calc R . .
C29C C 0.52215(11) 0.2170(3) 0.62464(11) 0.0300(7) Uani 1 1 d . . .
H29C H 0.5322 0.1331 0.6433 0.036 Uiso 1 1 calc R A .
C30C C 0.55256(11) 0.3359(3) 0.63459(11) 0.0292(7) Uani 1 1 d . A .
H30C H 0.5836 0.3333 0.6597 0.035 Uiso 1 1 calc R . .
C31C C 0.53768(11) 0.4581(3) 0.60803(11) 0.0319(7) Uani 1 1 d . . .
H31C H 0.5587 0.5398 0.6145 0.038 Uiso 1 1 calc R A .
C32C C 0.49149(11) 0.4617(3) 0.57140(11) 0.0290(7) Uani 1 1 d . A .
H32C H 0.4810 0.5464 0.5535 0.035 Uiso 1 1 calc R . .
O1C O 0.08962(14) 0.7150(5) 0.46321(14) 0.0451(12) Uani 0.522(3) 1 d P A 1
C1C C 0.2279(6) 0.271(3) 0.3351(8) 0.025(2) Uani 0.522(3) 1 d PD A 1
C2C C 0.2331(7) 0.229(3) 0.2822(8) 0.030(3) Uani 0.522(3) 1 d PD A 1
H2C H 0.2052 0.2279 0.2535 0.036 Uiso 0.522(3) 1 calc PR A 1
C3C C 0.2837(7) 0.193(3) 0.2788(6) 0.0264(19) Uani 0.522(3) 1 d PD A 1
H3C H 0.2970 0.1621 0.2476 0.032 Uiso 0.522(3) 1 calc PR A 1
C4C C 0.3134(4) 0.209(3) 0.3300(5) 0.019(2) Uani 0.522(3) 1 d PDU A 1
N1C N 0.2775(7) 0.260(3) 0.3616(8) 0.023(2) Uani 0.522(3) 1 d PD A 1
H1C H 0.2860 0.2832 0.3953 0.028 Uiso 0.522(3) 1 calc PR A 1
C15C C 0.2465(6) 0.6196(18) 0.5109(8) 0.026(2) Uani 0.522(3) 1 d PD A 1
C16C C 0.2179(6) 0.5595(18) 0.4661(6) 0.025(2) Uani 0.522(3) 1 d PDU A 1
C17C C 0.1630(6) 0.596(2) 0.4509(9) 0.033(2) Uani 0.522(3) 1 d PD A 1
C18C C 0.1445(4) 0.5094(11) 0.4067(6) 0.032(2) Uani 0.522(3) 1 d PDU A 1
C19C C 0.1899(5) 0.4230(16) 0.3995(5) 0.0242(18) Uani 0.522(3) 1 d PD A 1
C20C C 0.1838(4) 0.3285(13) 0.3574(4) 0.0240(17) Uani 0.522(3) 1 d PDU A 1
N4C N 0.2343(6) 0.4582(18) 0.4335(6) 0.025(2) Uani 0.522(3) 1 d PDU A 1
C33C C 0.2217(4) 0.7299(12) 0.5382(5) 0.0231(18) Uani 0.522(3) 1 d PD A 1
C34C C 0.2461(4) 0.8087(14) 0.5814(5) 0.0240(19) Uani 0.522(3) 1 d PD A 1
H34C H 0.2816 0.7885 0.5954 0.029 Uiso 0.522(3) 1 calc PR A 1
C35C C 0.2202(4) 0.9142(12) 0.6044(4) 0.0349(18) Uani 0.522(3) 1 d PD A 1
H35C H 0.2379 0.9659 0.6333 0.042 Uiso 0.522(3) 1 calc PR A 1
C36C C 0.1683(4) 0.9447(14) 0.5851(4) 0.041(2) Uani 0.522(3) 1 d PD A 1
H36C H 0.1505 1.0165 0.6015 0.049 Uiso 0.522(3) 1 calc PR A 1
C37C C 0.1425(4) 0.8739(12) 0.5432(5) 0.038(2) Uani 0.522(3) 1 d PD A 1
H37C H 0.1072 0.8977 0.5296 0.046 Uiso 0.522(3) 1 calc PR A 1
C38C C 0.1684(4) 0.7648(12) 0.5201(5) 0.034(2) Uani 0.522(3) 1 d PD A 1
N5C N 0.1383(5) 0.6918(13) 0.4773(4) 0.036(2) Uani 0.522(3) 1 d PD A 1
N6C N 0.0974(4) 0.5021(9) 0.3810(4) 0.040(2) Uani 0.522(3) 1 d PD A 1
C39C C 0.1301(3) 0.3100(9) 0.3297(4) 0.0304(17) Uani 0.522(3) 1 d PD A 1
C40C C 0.0896(3) 0.4006(9) 0.3422(4) 0.0341(17) Uani 0.522(3) 1 d PD A 1
C41C C 0.0382(3) 0.3866(9) 0.3159(3) 0.045(2) Uani 0.522(3) 1 d PD A 1
H41C H 0.0118 0.4516 0.3225 0.054 Uiso 0.522(3) 1 calc PR A 1
C42C C 0.0259(3) 0.2809(10) 0.2809(3) 0.0441(18) Uani 0.522(3) 1 d PD A 1
H42C H -0.0086 0.2753 0.2619 0.053 Uiso 0.522(3) 1 calc PR A 1
C43C C 0.0634(3) 0.1799(8) 0.2721(3) 0.0363(14) Uani 0.522(3) 1 d PD A 1
H43C H 0.0535 0.1019 0.2498 0.044 Uiso 0.522(3) 1 calc PR A 1
C44C C 0.1150(3) 0.1949(10) 0.2964(4) 0.0355(19) Uani 0.522(3) 1 d PD A 1
H44C H 0.1406 0.1267 0.2906 0.043 Uiso 0.522(3) 1 calc PR A 1
O1D O 0.0544(2) 0.5065(6) 0.3788(2) 0.0685(18) Uani 0.478(3) 1 d P A 2
C1D C 0.2316(6) 0.243(3) 0.3247(10) 0.025(2) Uani 0.478(3) 1 d PD A 2
C2D C 0.2344(7) 0.204(4) 0.2714(9) 0.030(3) Uani 0.478(3) 1 d PD A 2
H2D H 0.2056 0.1994 0.2436 0.036 Uiso 0.478(3) 1 calc PR A 2
C3D C 0.2855(8) 0.174(3) 0.2668(6) 0.0264(19) Uani 0.478(3) 1 d PD A 2
H3D H 0.2989 0.1449 0.2353 0.032 Uiso 0.478(3) 1 calc PR A 2
C4D C 0.3153(5) 0.193(3) 0.3178(6) 0.019(2) Uani 0.478(3) 1 d PD A 2
N1D N 0.2807(8) 0.236(4) 0.3523(9) 0.023(2) Uani 0.478(3) 1 d PD A 2
H1D H 0.2892 0.2564 0.3863 0.028 Uiso 0.478(3) 1 calc PR A 2
C15D C 0.2427(6) 0.585(2) 0.5026(9) 0.026(2) Uani 0.478(3) 1 d PD A 2
C16D C 0.2161(6) 0.528(2) 0.4551(7) 0.025(2) Uani 0.478(3) 1 d PD A 2
C17D C 0.1607(7) 0.558(3) 0.4400(10) 0.033(2) Uani 0.478(3) 1 d PD A 2
C18D C 0.1427(5) 0.4604(12) 0.3991(6) 0.032(2) Uani 0.478(3) 1 d PD A 2
C19D C 0.1893(6) 0.3865(17) 0.3869(6) 0.0242(18) Uani 0.478(3) 1 d PD A 2
C20D C 0.1867(4) 0.2954(14) 0.3441(4) 0.0240(17) Uani 0.478(3) 1 d PD A 2
N4D N 0.2319(7) 0.429(2) 0.4223(7) 0.025(2) Uani 0.478(3) 1 d PD A 2
C33D C 0.2125(4) 0.6963(13) 0.5249(6) 0.0231(18) Uani 0.478(3) 1 d PD A 2
C34D C 0.2345(5) 0.7882(15) 0.5648(5) 0.0240(19) Uani 0.478(3) 1 d PD A 2
H34D H 0.2709 0.7791 0.5776 0.029 Uiso 0.478(3) 1 calc PR A 2
C35D C 0.2064(4) 0.8907(13) 0.5865(5) 0.0349(18) Uani 0.478(3) 1 d PD A 2
H35D H 0.2230 0.9452 0.6152 0.042 Uiso 0.478(3) 1 calc PR A 2
C36D C 0.1540(5) 0.9152(15) 0.5668(5) 0.041(2) Uani 0.478(3) 1 d PD A 2
H36D H 0.1347 0.9874 0.5812 0.049 Uiso 0.478(3) 1 calc PR A 2
C37D C 0.1307(5) 0.8330(14) 0.5261(5) 0.038(2) Uani 0.478(3) 1 d PD A 2
H37D H 0.0947 0.8481 0.5124 0.046 Uiso 0.478(3) 1 calc PR A 2
C38D C 0.1590(4) 0.7265(14) 0.5043(6) 0.034(2) Uani 0.478(3) 1 d PD A 2
N5D N 0.1326(6) 0.6508(14) 0.4619(5) 0.036(2) Uani 0.478(3) 1 d PD A 2
N6D N 0.0952(5) 0.4403(11) 0.3706(5) 0.040(2) Uani 0.478(3) 1 d PD A 2
C39D C 0.1337(4) 0.2538(10) 0.3214(5) 0.0304(17) Uani 0.478(3) 1 d PD A 2
C40D C 0.0896(4) 0.3345(9) 0.3321(4) 0.0341(17) Uani 0.478(3) 1 d PD A 2
C41D C 0.0390(3) 0.3082(11) 0.3065(4) 0.045(2) Uani 0.478(3) 1 d PD A 2
H41D H 0.0104 0.3664 0.3127 0.054 Uiso 0.478(3) 1 calc PR A 2
C42D C 0.0308(3) 0.1978(10) 0.2722(3) 0.0441(18) Uani 0.478(3) 1 d PD A 2
H42D H -0.0035 0.1799 0.2542 0.053 Uiso 0.478(3) 1 calc PR A 2
C43D C 0.0728(3) 0.1107(9) 0.2633(3) 0.0363(14) Uani 0.478(3) 1 d PD A 2
H43D H 0.0666 0.0316 0.2407 0.044 Uiso 0.478(3) 1 calc PR A 2
C44D C 0.1234(4) 0.1404(12) 0.2874(5) 0.0355(19) Uani 0.478(3) 1 d PD A 2
H44D H 0.1518 0.0819 0.2806 0.043 Uiso 0.478(3) 1 calc PR A 2
N1A N 0.11456(9) 0.1415(3) 0.45458(9) 0.0302(6) Uani 1 1 d . . .
H1A H 0.1460 0.1285 0.4450 0.036 Uiso 1 1 calc R . .
N2A N 0.15934(9) -0.0676(3) 0.38886(9) 0.0302(6) Uani 1 1 d . . .
N3A N 0.26419(8) -0.0420(2) 0.44724(8) 0.0265(5) Uani 1 1 d . . .
H3A1 H 0.2321 -0.0171 0.4521 0.032 Uiso 1 1 calc R . .
N4A N 0.22035(9) 0.1691(2) 0.51075(9) 0.0279(5) Uani 1 1 d . . .
N5A N 0.31326(9) 0.2188(3) 0.62779(10) 0.0298(6) Uani 1 1 d . . .
N6A N 0.21107(9) 0.4003(2) 0.61966(9) 0.0290(5) Uani 1 1 d . . .
N2C N 0.37445(8) 0.2751(2) 0.43030(8) 0.0254(5) Uani 1 1 d . A .
N3C N 0.32560(9) 0.4682(2) 0.50211(9) 0.0296(5) Uani 1 1 d . A .
H3C1 H 0.3173 0.4429 0.4687 0.035 Uiso 1 1 calc R . .
O1A O 0.3238(3) 0.2900(10) 0.6661(3) 0.051(3) Uani 0.268(5) 1 d P B 1
O1B O 0.23859(10) 0.4376(3) 0.66256(10) 0.0348(9) Uani 0.732(5) 1 d P B 2

loop_
_atom_site_aniso_label
_atom_site_aniso_U_11
_atom_site_aniso_U_22
_atom_site_aniso_U_33
_atom_site_aniso_U_23
_atom_site_aniso_U_13
_atom_site_aniso_U_12
C1A 0.0264(16) 0.0407(18) 0.0304(16) -0.0010(13) -0.0013(13) 0.0081(14)
C2A 0.0264(16) 0.061(2) 0.0271(16) -0.0088(15) -0.0003(13) 0.0083(15)
C3A 0.0215(15) 0.057(2) 0.0253(15) -0.0052(14) -0.0035(12) 0.0050(14)
C4A 0.0172(14) 0.054(2) 0.0236(15) -0.0015(13) -0.0021(12) 0.0026(14)
C5A 0.0217(15) 0.050(2) 0.0262(15) -0.0044(13) 0.0007(12) 0.0032(14)
C6A 0.0228(16) 0.055(2) 0.0290(16) -0.0057(14) 0.0018(13) 0.0003(14)
C7A 0.0208(16) 0.074(3) 0.0391(18) -0.0226(17) -0.0011(14) -0.0018(16)
C8A 0.0289(17) 0.063(2) 0.0367(18) -0.0218(16) 0.0026(14) 0.0024(16)
C9A 0.0213(15) 0.0439(19) 0.0304(16) -0.0039(13) 0.0028(12) 0.0015(13)
C10A 0.0229(15) 0.0303(16) 0.0330(16) 0.0004(12) 0.0036(12) 0.0033(12)
C11A 0.0204(15) 0.0306(16) 0.0307(15) 0.0024(12) 0.0054(12) 0.0025(12)
C12A 0.0192(15) 0.0319(17) 0.0398(17) -0.0002(13) 0.0077(13) -0.0004(12)
C13A 0.0187(15) 0.0304(17) 0.0406(17) 0.0043(13) 0.0023(13) -0.0033(12)
C14A 0.0196(15) 0.0279(16) 0.0328(16) 0.0071(12) 0.0005(12) -0.0015(12)
C15A 0.0185(14) 0.0261(15) 0.0326(15) 0.0072(12) -0.0003(12) -0.0040(12)
C16A 0.0207(14) 0.0310(16) 0.0253(14) 0.0054(12) -0.0017(12) -0.0033(12)
C17A 0.0237(15) 0.0281(16) 0.0256(15) 0.0032(12) 0.0000(12) -0.0064(12)
C18A 0.0207(14) 0.0317(16) 0.0275(15) 0.0030(12) 0.0018(12) -0.0040(12)
C19A 0.0239(15) 0.0302(16) 0.0262(15) 0.0016(12) 0.0032(12) -0.0011(12)
C20A 0.0254(16) 0.0413(18) 0.0244(15) 0.0001(13) -0.0006(12) 0.0039(13)
C21A 0.0200(15) 0.055(2) 0.0267(15) -0.0118(14) 0.0033(12) 0.0026(14)
C22A 0.0235(16) 0.058(2) 0.0295(16) -0.0164(15) -0.0001(13) 0.0046(15)
C23A 0.0245(17) 0.068(3) 0.0419(19) -0.0241(17) -0.0032(14) 0.0122(17)
C24A 0.0196(16) 0.077(3) 0.048(2) -0.0317(19) 0.0004(14) 0.0019(17)
C25A 0.0284(17) 0.061(2) 0.0385(18) -0.0204(16) 0.0063(14) -0.0045(16)
C26A 0.0282(17) 0.055(2) 0.0331(17) -0.0078(15) 0.0046(13) 0.0007(16)
C27A 0.0195(14) 0.0321(17) 0.0380(17) -0.0063(13) 0.0057(12) 0.0004(13)
C28A 0.0277(16) 0.0386(19) 0.0373(17) -0.0077(14) 0.0042(13) 0.0051(14)
C29A 0.0397(19) 0.044(2) 0.0416(18) -0.0087(15) 0.0119(15) -0.0014(16)
C30A 0.041(2) 0.056(2) 0.059(2) -0.0232(19) 0.0158(18) 0.0067(18)
C31A 0.0357(19) 0.035(2) 0.072(3) -0.0142(17) 0.0106(17) 0.0076(15)
C32A 0.0299(17) 0.0313(18) 0.0509(19) 0.0013(14) 0.0077(14) -0.0010(14)
C33A 0.0184(14) 0.0294(16) 0.0336(16) 0.0076(12) -0.0012(12) -0.0075(12)
C34A 0.0214(15) 0.0353(18) 0.0434(18) 0.0097(14) 0.0007(13) -0.0038(13)
C35A 0.0209(16) 0.0379(19) 0.054(2) 0.0213(16) -0.0030(14) -0.0040(14)
C36A 0.0238(16) 0.050(2) 0.0429(19) 0.0215(16) -0.0093(14) -0.0110(15)
C37A 0.0270(16) 0.046(2) 0.0342(17) 0.0094(14) -0.0055(13) -0.0122(15)
C38A 0.0270(16) 0.0330(17) 0.0301(16) 0.0104(13) -0.0040(13) -0.0123(13)
C39A 0.0296(17) 0.0435(19) 0.0299(16) 0.0003(13) 0.0039(13) 0.0015(14)
C40A 0.0284(16) 0.0371(18) 0.0321(16) 0.0000(13) 0.0056(13) -0.0012(14)
C41A 0.0385(19) 0.041(2) 0.0379(18) -0.0074(14) 0.0069(14) -0.0027(15)
C42A 0.045(2) 0.046(2) 0.050(2) -0.0104(16) 0.0104(17) 0.0035(17)
C43A 0.044(2) 0.056(2) 0.049(2) -0.0027(17) 0.0083(17) 0.0152(18)
C44A 0.0374(19) 0.050(2) 0.0381(18) -0.0048(15) 0.0002(15) 0.0123(16)
C5C 0.0270(16) 0.0291(16) 0.0286(15) 0.0056(12) 0.0006(12) -0.0018(13)
C6C 0.0216(14) 0.0234(15) 0.0256(14) 0.0060(11) -0.0001(12) -0.0006(12)
C7C 0.0195(14) 0.0280(16) 0.0306(15) 0.0044(12) 0.0029(12) -0.0014(12)
C8C 0.0170(14) 0.0254(15) 0.0288(15) 0.0035(11) -0.0025(11) 0.0002(11)
C9C 0.0184(14) 0.0267(15) 0.0262(14) 0.0058(11) 0.0008(11) 0.0006(12)
C10C 0.0207(14) 0.0206(14) 0.0288(15) 0.0067(11) 0.0014(11) -0.0032(11)
C11C 0.0229(15) 0.0231(15) 0.0329(15) 0.0041(12) 0.0046(12) -0.0014(12)
C12C 0.0281(16) 0.0213(15) 0.0374(16) 0.0013(12) 0.0048(13) -0.0033(12)
C13C 0.0303(17) 0.0265(16) 0.0419(18) 0.0039(13) 0.0141(14) 0.0011(13)
C14C 0.0260(16) 0.0283(17) 0.0492(19) 0.0140(14) 0.0158(14) 0.0062(13)
C21C 0.0276(16) 0.0372(18) 0.0242(15) 0.0063(13) -0.0047(12) 0.0017(13)
C22C 0.0310(17) 0.044(2) 0.0281(16) 0.0005(14) -0.0011(13) 0.0006(14)
C23C 0.041(2) 0.049(2) 0.0368(18) -0.0045(15) -0.0054(15) 0.0078(17)
C24C 0.0358(19) 0.074(3) 0.0282(17) 0.0070(17) 0.0006(14) 0.0159(18)
C25C 0.0282(17) 0.061(2) 0.0342(17) 0.0148(16) 0.0025(14) 0.0047(16)
C26C 0.0303(17) 0.046(2) 0.0264(15) 0.0111(13) -0.0031(13) 0.0012(14)
C27C 0.0186(14) 0.0267(15) 0.0241(14) 0.0023(11) 0.0047(11) 0.0014(11)
C28C 0.0237(15) 0.0227(15) 0.0315(15) 0.0004(12) -0.0013(12) -0.0038(12)
C29C 0.0292(16) 0.0239(16) 0.0345(16) 0.0023(12) -0.0041(13) 0.0024(13)
C30C 0.0182(14) 0.0407(18) 0.0276(15) -0.0029(13) -0.0014(12) 0.0024(13)
C31C 0.0280(16) 0.0299(17) 0.0376(17) 0.0017(13) 0.0034(13) -0.0082(13)
C32C 0.0310(16) 0.0247(16) 0.0312(16) 0.0031(12) 0.0038(13) -0.0056(13)
O1C 0.018(2) 0.082(3) 0.034(2) 0.008(2) -0.0004(17) 0.028(2)
C1C 0.025(2) 0.033(9) 0.017(7) -0.003(4) 0.000(3) 0.002(3)
C2C 0.0289(19) 0.036(10) 0.021(7) -0.001(5) -0.010(3) -0.003(3)
C3C 0.032(2) 0.036(7) 0.010(6) -0.008(5) -0.002(3) 0.000(2)
C4C 0.0281(17) 0.027(5) 0.003(6) -0.004(5) 0.002(2) -0.0009(16)
N1C 0.022(2) 0.034(9) 0.014(6) -0.006(4) 0.000(3) 0.004(3)
C15C 0.029(2) 0.009(8) 0.044(6) 0.005(3) 0.015(2) 0.004(4)
C16C 0.0283(19) 0.028(7) 0.020(6) 0.003(3) 0.011(3) 0.012(3)
C17C 0.030(2) 0.047(11) 0.025(8) 0.004(4) 0.010(3) 0.019(4)
C18C 0.0217(19) 0.041(7) 0.033(4) 0.011(4) 0.003(2) 0.007(4)
C19C 0.0217(17) 0.041(7) 0.010(6) -0.006(3) 0.002(3) 0.006(4)
C20C 0.0198(18) 0.048(6) 0.004(5) -0.007(3) 0.003(3) 0.006(3)
N4C 0.0231(18) 0.037(6) 0.015(6) 0.001(4) 0.000(3) 0.005(3)
C33C 0.028(4) 0.014(5) 0.029(7) -0.004(3) 0.006(3) -0.003(3)
C34C 0.029(5) 0.019(4) 0.025(7) 0.002(3) 0.005(4) 0.003(4)
C35C 0.046(5) 0.029(4) 0.033(6) 0.003(3) 0.018(4) -0.003(4)
C36C 0.049(6) 0.041(6) 0.035(7) 0.008(4) 0.015(4) 0.017(5)
C37C 0.030(5) 0.045(7) 0.041(7) 0.009(4) 0.013(4) 0.012(4)
C38C 0.037(4) 0.035(6) 0.031(7) 0.003(3) 0.012(4) 0.009(4)
N5C 0.039(3) 0.048(7) 0.022(6) 0.002(3) 0.013(4) 0.026(4)
N6C 0.0190(19) 0.065(7) 0.038(4) 0.006(4) 0.004(2) 0.014(5)
C39C 0.023(2) 0.039(6) 0.029(4) 0.007(4) 0.000(2) 0.005(4)
C40C 0.025(2) 0.045(6) 0.031(4) 0.010(4) -0.001(2) 0.006(4)
C41C 0.022(2) 0.079(7) 0.033(3) 0.004(4) -0.002(2) 0.011(4)
C42C 0.021(2) 0.072(6) 0.037(3) 0.013(4) -0.003(2) 0.004(4)
C43C 0.029(3) 0.050(5) 0.029(3) 0.001(3) 0.001(2) 0.000(4)
C44C 0.024(3) 0.054(7) 0.028(4) 0.010(4) 0.001(3) 0.002(3)
O1D 0.047(4) 0.077(4) 0.083(4) -0.020(3) 0.010(3) 0.024(3)
C1D 0.025(2) 0.033(9) 0.017(7) -0.003(4) 0.000(3) 0.002(3)
C2D 0.0289(19) 0.036(10) 0.021(7) -0.001(5) -0.010(3) -0.003(3)
C3D 0.032(2) 0.036(7) 0.010(6) -0.008(5) -0.002(3) 0.000(2)
C4D 0.0281(17) 0.027(5) 0.003(6) -0.004(5) 0.002(2) -0.0009(16)
N1D 0.022(2) 0.034(9) 0.014(6) -0.006(4) 0.000(3) 0.004(3)
C15D 0.029(2) 0.009(8) 0.044(6) 0.005(3) 0.015(2) 0.004(4)
C16D 0.0283(19) 0.028(7) 0.020(6) 0.003(3) 0.011(3) 0.012(3)
C17D 0.030(2) 0.047(11) 0.025(8) 0.004(4) 0.010(3) 0.019(4)
C18D 0.0217(19) 0.041(7) 0.033(4) 0.011(4) 0.003(2) 0.007(4)
C19D 0.0217(17) 0.041(7) 0.010(6) -0.006(3) 0.002(3) 0.006(4)
C20D 0.0198(18) 0.048(6) 0.004(5) -0.007(3) 0.003(3) 0.006(3)
N4D 0.0231(18) 0.037(6) 0.015(6) 0.001(4) 0.000(3) 0.005(3)
C33D 0.028(4) 0.014(5) 0.029(7) -0.004(3) 0.006(3) -0.003(3)
C34D 0.029(5) 0.019(4) 0.025(7) 0.002(3) 0.005(4) 0.003(4)
C35D 0.046(5) 0.029(4) 0.033(6) 0.003(3) 0.018(4) -0.003(4)
C36D 0.049(6) 0.041(6) 0.035(7) 0.008(4) 0.015(4) 0.017(5)
C37D 0.030(5) 0.045(7) 0.041(7) 0.009(4) 0.013(4) 0.012(4)
C38D 0.037(4) 0.035(6) 0.031(7) 0.003(3) 0.012(4) 0.009(4)
N5D 0.039(3) 0.048(7) 0.022(6) 0.002(3) 0.013(4) 0.026(4)
N6D 0.0190(19) 0.065(7) 0.038(4) 0.006(4) 0.004(2) 0.014(5)
C39D 0.023(2) 0.039(6) 0.029(4) 0.007(4) 0.000(2) 0.005(4)
C40D 0.025(2) 0.045(6) 0.031(4) 0.010(4) -0.001(2) 0.006(4)
C41D 0.022(2) 0.079(7) 0.033(3) 0.004(4) -0.002(2) 0.011(4)
C42D 0.021(2) 0.072(6) 0.037(3) 0.013(4) -0.003(2) 0.004(4)
C43D 0.029(3) 0.050(5) 0.029(3) 0.001(3) 0.001(2) 0.000(4)
C44D 0.024(3) 0.054(7) 0.028(4) 0.010(4) 0.001(3) 0.002(3)
N1A 0.0188(12) 0.0423(15) 0.0290(13) -0.0029(11) 0.0009(10) 0.0054(11)
N2A 0.0194(13) 0.0423(15) 0.0296(13) -0.0009(11) 0.0062(10) 0.0024(11)
N3A 0.0167(12) 0.0313(14) 0.0313(13) -0.0014(10) 0.0032(10) 0.0018(10)
N4A 0.0227(13) 0.0315(14) 0.0289(13) 0.0031(10) 0.0008(10) 0.0021(10)
N5A 0.0239(13) 0.0316(14) 0.0319(14) 0.0049(11) -0.0038(11) -0.0063(11)
N6A 0.0281(13) 0.0337(14) 0.0249(13) -0.0004(10) 0.0027(11) -0.0079(11)
N2C 0.0201(12) 0.0265(13) 0.0289(12) 0.0055(10) 0.0007(10) 0.0017(10)
N3C 0.0246(13) 0.0307(14) 0.0337(13) 0.0089(10) 0.0049(10) 0.0061(11)
O1A 0.039(5) 0.071(7) 0.042(5) -0.011(5) -0.001(4) -0.015(5)
O1B 0.0311(17) 0.0421(18) 0.0288(16) -0.0039(12) -0.0044(12) -0.0031(13)

loop_
_atom_type_symbol
_atom_type_description
_atom_type_scat_dispersion_real
_atom_type_scat_dispersion_imag
_atom_type_scat_source
C C 0.0033 0.0016 'International Tables Vol C Tables 4.2.6.8 and 6.1.1.4'
H H 0.0000 0.0000 'International Tables Vol C Tables 4.2.6.8 and 6.1.1.4'
N N 0.0061 0.0033 'International Tables Vol C Tables 4.2.6.8 and 6.1.1.4'
O O 0.0106 0.0060 'International Tables Vol C Tables 4.2.6.8 and 6.1.1.4'

loop_
_geom_angle_atom_site_label_1
_geom_angle_atom_site_label_2
_geom_angle_atom_site_label_3
_geom_angle
N1A C1A C20A 124.3(2)
N1A C1A C2A 107.7(3)
C20A C1A C2A 127.4(3)
C3A C2A C1A 107.4(3)
C3A C2A H2A 126.3
C1A C2A H2A 126.3
C2A C3A C4A 108.5(3)
C2A C3A H3A 125.8
C4A C3A H3A 125.8
N1A C4A C5A 127.1(2)
N1A C4A C3A 106.8(2)
C5A C4A C3A 126.1(3)
C4A C5A C6A 125.3(3)
C4A C5A C21A 116.9(2)
C6A C5A C21A 117.7(3)
N2A C6A C5A 125.2(3)
N2A C6A C7A 110.5(2)
C5A C6A C7A 124.3(3)
C8A C7A C6A 107.2(3)
C8A C7A H7A 126.4
C6A C7A H7A 126.4
C7A C8A C9A 106.6(3)
C7A C8A H8A 126.7
C9A C8A H8A 126.7
N2A C9A C10A 125.7(3)
N2A C9A C8A 110.2(2)
C10A C9A C8A 124.1(3)
C11A C10A C9A 125.3(3)
C11A C10A C27A 117.6(2)
C9A C10A C27A 117.1(2)
N3A C11A C10A 125.4(2)
N3A C11A C12A 106.5(2)
C10A C11A C12A 128.1(3)
C13A C12A C11A 108.2(2)
C13A C12A H12A 125.9
C11A C12A H12A 125.9
C12A C13A C14A 107.7(2)
C12A C13A H13A 126.2
C14A C13A H13A 126.2
N3A C14A C13A 108.0(2)
N3A C14A C15A 123.3(2)
C13A C14A C15A 128.6(2)
C16A C15A C14A 123.1(2)
C16A C15A C33A 114.6(2)
C14A C15A C33A 122.2(2)
N4A C16A C15A 128.8(2)
N4A C16A C17A 111.4(2)
C15A C16A C17A 119.8(2)
N5A C17A C18A 129.5(3)
N5A C17A C16A 125.6(3)
C18A C17A C16A 104.7(2)
N6A C18A C17A 130.0(2)
N6A C18A C19A 123.9(2)
C17A C18A C19A 105.8(2)
N4A C19A C20A 128.8(3)
N4A C19A C18A 111.0(2)
C20A C19A C18A 119.6(2)
C19A C20A C1A 122.2(3)
C19A C20A C39A 115.8(2)
C1A C20A C39A 121.1(3)
C26A C21A C22A 118.7(3)
C26A C21A C5A 121.1(3)
C22A C21A C5A 120.1(3)
C23A C22A C21A 120.7(3)
C23A C22A H22A 119.7
C21A C22A H22A 119.7
C24A C23A C22A 119.6(3)
C24A C23A H23A 120.2
C22A C23A H23A 120.2
C25A C24A C23A 120.1(3)
C25A C24A H24A 119.9
C23A C24A H24A 119.9
C24A C25A C26A 120.7(3)
C24A C25A H25A 119.7
C26A C25A H25A 119.7
C21A C26A C25A 120.2(3)
C21A C26A H26A 119.9
C25A C26A H26A 119.9
C32A C27A C28A 118.9(3)
C32A C27A C10A 122.0(3)
C28A C27A C10A 119.1(3)
C29A C28A C27A 120.6(3)
C29A C28A H28A 119.7
C27A C28A H28A 119.7
C30A C29A C28A 119.9(3)
C30A C29A H29A 120.1
C28A C29A H29A 120.1
C29A C30A C31A 120.5(3)
C29A C30A H30A 119.7
C31A C30A H30A 119.7
C30A C31A C32A 119.7(3)
C30A C31A H31A 120.1
C32A C31A H31A 120.1
C27A C32A C31A 120.3(3)
C27A C32A H32A 119.8
C31A C32A H32A 119.8
C38A C33A C34A 116.7(3)
C38A C33A C15A 120.1(3)
C34A C33A C15A 122.9(3)
C35A C34A C33A 121.3(3)
C35A C34A H34A 119.4
C33A C34A H34A 119.4
C34A C35A C36A 120.3(3)
C34A C35A H35A 119.8
C36A C35A H35A 119.8
C37A C36A C35A 120.0(3)
C37A C36A H36A 120.0
C35A C36A H36A 120.0
C36A C37A C38A 120.5(3)
C36A C37A H37A 119.7
C38A C37A H37A 119.7
N5A C38A C37A 116.2(3)
N5A C38A C33A 122.9(2)
C37A C38A C33A 120.8(3)
C44A C39A C40A 115.5(3)
C44A C39A C20A 123.9(3)
C40A C39A C20A 120.5(3)
C41A C40A N6A 117.2(3)
C41A C40A C39A 121.8(3)
N6A C40A C39A 121.0(3)
C42A C41A C40A 119.7(3)
C42A C41A H41A 120.1
C40A C41A H41A 120.1
C41A C42A C43A 119.9(3)
C41A C42A H42A 120.0
C43A C42A H42A 120.0
C44A C43A C42A 120.7(3)
C44A C43A H43A 119.7
C42A C43A H43A 119.7
C43A C44A C39A 122.0(3)
C43A C44A H44A 119.0
C39A C44A H44A 119.0
C4D C5C C6C 132.8(6)
C6C C5C C4C 118.4(5)
C4D C5C C21C 109.0(6)
C6C C5C C21C 118.2(2)
C4C C5C C21C 123.4(5)
N2C C6C C5C 124.9(2)
N2C C6C C7C 110.8(2)
C5C C6C C7C 124.3(2)
C8C C7C C6C 107.1(2)
C8C C7C H7C 126.5
C6C C7C H7C 126.5
C7C C8C C9C 106.5(2)
C7C C8C H8C 126.8
C9C C8C H8C 126.8
N2C C9C C10C 125.2(2)
N2C C9C C8C 110.7(2)
C10C C9C C8C 123.9(2)
C11C C10C C9C 126.9(2)
C11C C10C C27C 115.7(2)
C9C C10C C27C 117.3(2)
N3C C11C C10C 127.7(2)
N3C C11C C12C 106.1(2)
C10C C11C C12C 126.2(3)
C13C C12C C11C 108.7(3)
C13C C12C H12C 125.7
C11C C12C H12C 125.7
C12C C13C C14C 108.2(3)
C12C C13C H13C 125.9
C14C C13C H13C 125.9
N3C C14C C13C 106.6(2)
N3C C14C C15C 128.8(7)
C13C C14C C15C 124.6(7)
N3C C14C C15D 116.2(7)
C13C C14C C15D 136.2(8)
C22C C21C C26C 118.7(3)
C22C C21C C5C 120.9(3)
C26C C21C C5C 120.3(3)
C23C C22C C21C 120.7(3)
C23C C22C H22C 119.7
C21C C22C H22C 119.7
C22C C23C C24C 120.1(3)
C22C C23C H23C 120.0
C24C C23C H23C 120.0
C23C C24C C25C 119.9(3)
C23C C24C H24C 120.1
C25C C24C H24C 120.1
C26C C25C C24C 119.9(3)
C26C C25C H25C 120.0
C24C C25C H25C 120.0
C25C C26C C21C 120.7(3)
C25C C26C H26C 119.6
C21C C26C H26C 119.6
C32C C27C C28C 118.9(2)
C32C C27C C10C 119.6(2)
C28C C27C C10C 121.5(2)
C29C C28C C27C 120.2(3)
C29C C28C H28C 119.9
C27C C28C H28C 119.9
C30C C29C C28C 120.6(3)
C30C C29C H29C 119.7
C28C C29C H29C 119.7
C31C C30C C29C 119.8(3)
C31C C30C H30C 120.1
C29C C30C H30C 120.1
C30C C31C C32C 119.8(3)
C30C C31C H31C 120.1
C32C C31C H31C 120.1
C27C C32C C31C 120.6(3)
C27C C32C H32C 119.7
C31C C32C H32C 119.7
N1C C1C C2C 104.4(10)
N1C C1C C20C 124.2(13)
C2C C1C C20C 131.0(16)
C3C C2C C1C 110.1(10)
C3C C2C H2C 125.0
C1C C2C H2C 125.0
C2C C3C C4C 108.1(9)
C2C C3C H3C 125.9
C4C C3C H3C 125.9
N1C C4C C5C 133.3(12)
N1C C4C C3C 104.6(9)
C5C C4C C3C 122.1(11)
C1C N1C C4C 112.7(10)
C1C N1C H1C 123.7
C4C N1C H1C 123.7
C16C C15C C14C 114.9(9)
C16C C15C C33C 118.3(8)
C14C C15C C33C 126.2(10)
N4C C16C C15C 127.7(11)
N4C C16C C17C 111.9(9)
C15C C16C C17C 120.3(10)
N5C C17C C18C 131.4(11)
N5C C17C C16C 122.3(10)
C18C C17C C16C 106.2(9)
N6C C18C C17C 128.2(10)
N6C C18C C19C 127.7(9)
C17C C18C C19C 104.0(8)
N4C C19C C20C 129.8(9)
N4C C19C C18C 112.8(8)
C20C C19C C18C 117.1(9)
C19C C20C C1C 122.6(11)
C19C C20C C39C 116.5(8)
C1C C20C C39C 119.8(9)
C19C N4C C16C 104.8(10)
C34C C33C C38C 115.5(7)
C34C C33C C15C 125.8(9)
C38C C33C C15C 118.7(7)
C35C C34C C33C 122.3(8)
C35C C34C H34C 118.8
C33C C34C H34C 118.8
C34C C35C C36C 119.9(7)
C34C C35C H35C 120.1
C36C C35C H35C 120.1
C37C C36C C35C 121.0(8)
C37C C36C H36C 119.5
C35C C36C H36C 119.5
C36C C37C C38C 119.4(8)
C36C C37C H37C 120.3
C38C C37C H37C 120.3
C37C C38C C33C 121.8(7)
C37C C38C N5C 116.4(9)
C33C C38C N5C 121.8(8)
O1C N5C C17C 119.2(8)
O1C N5C C38C 122.6(8)
C17C N5C C38C 118.2(11)
C18C N6C C40C 115.7(8)
C44C C39C C40C 117.5(7)
C44C C39C C20C 122.9(7)
C40C C39C C20C 119.0(7)
N6C C40C C41C 116.5(8)
N6C C40C C39C 123.4(8)
C41C C40C C39C 120.1(7)
C42C C41C C40C 120.3(7)
C42C C41C H41C 119.8
C40C C41C H41C 119.8
C41C C42C C43C 121.1(7)
C41C C42C H42C 119.5
C43C C42C H42C 119.5
C44C C43C C42C 119.3(7)
C44C C43C H43C 120.4
C42C C43C H43C 120.4
C43C C44C C39C 120.9(7)
C43C C44C H44C 119.5
C39C C44C H44C 119.5
N1D C1D C20D 125.4(16)
N1D C1D C2D 108.7(11)
C20D C1D C2D 125.4(18)
C3D C2D C1D 108.1(11)
C3D C2D H2D 126.0
C1D C2D H2D 126.0
C2D C3D C4D 107.4(10)
C2D C3D H3D 126.3
C4D C3D H3D 126.3
N1D C4D C5C 116.1(13)
N1D C4D C3D 107.7(10)
C5C C4D C3D 136.2(13)
C1D N1D C4D 108.2(12)
C1D N1D H1D 125.9
C4D N1D H1D 125.9
C16D C15D C14C 128.3(11)
C16D C15D C33D 113.1(9)
C14C C15D C33D 118.6(10)
N4D C16D C15D 130.2(12)
N4D C16D C17D 109.7(11)
C15D C16D C17D 119.4(12)
N5D C17D C18D 127.5(13)
N5D C17D C16D 126.6(12)
C18D C17D C16D 105.8(10)
N6D C18D C17D 131.8(11)
N6D C18D C19D 121.6(10)
C17D C18D C19D 106.2(9)
N4D C19D C20D 130.1(10)
N4D C19D C18D 108.6(9)
C20D C19D C18D 121.2(10)
C19D C20D C1D 123.1(12)
C19D C20D C39D 115.2(9)
C1D C20D C39D 121.7(11)
C16D N4D C19D 109.2(11)
C34D C33D C38D 114.2(8)
C34D C33D C15D 123.4(10)
C38D C33D C15D 122.2(8)
C35D C34D C33D 123.8(9)
C35D C34D H34D 118.1
C33D C34D H34D 118.1
C34D C35D C36D 120.6(8)
C34D C35D H35D 119.7
C36D C35D H35D 119.7
C37D C36D C35D 118.4(10)
C37D C36D H36D 120.8
C35D C36D H36D 120.8
C36D C37D C38D 121.2(10)
C36D C37D H37D 119.4
C38D C37D H37D 119.4
N5D C38D C37D 117.3(10)
N5D C38D C33D 121.2(10)
C37D C38D C33D 121.5(8)
C17D N5D C38D 116.3(13)
O1D N6D C18D 123.3(9)
O1D N6D C40D 117.9(10)
C18D N6D C40D 118.7(9)
C44D C39D C40D 117.0(8)
C44D C39D C20D 123.1(8)
C40D C39D C20D 119.8(8)
C41D C40D N6D 117.3(9)
C41D C40D C39D 121.6(8)
N6D C40D C39D 121.0(8)
C42D C41D C40D 119.3(8)
C42D C41D H41D 120.3
C40D C41D H41D 120.3
C41D C42D C43D 120.5(8)
C41D C42D H42D 119.7
C43D C42D H42D 119.7
C44D C43D C42D 119.9(7)
C44D C43D H43D 120.1
C42D C43D H43D 120.1
C43D C44D C39D 121.5(8)
C43D C44D H44D 119.3
C39D C44D H44D 119.3
C1A N1A C4A 109.7(2)
C1A N1A H1A 125.2
C4A N1A H1A 125.2
C6A N2A C9A 105.6(2)
C14A N3A C11A 109.6(2)
C14A N3A H3A1 125.2
C11A N3A H3A1 125.2
C19A N4A C16A 107.0(2)
O1A N5A C17A 130.1(5)
O1A N5A C38A 114.1(5)
C17A N5A C38A 115.8(2)
O1B N6A C18A 124.3(3)
O1B N6A C40A 117.9(2)
C18A N6A C40A 117.8(2)
C6C N2C C9C 105.0(2)
C14C N3C C11C 110.4(2)
C14C N3C H3C1 124.8
C11C N3C H3C1 124.8

loop_
_geom_bond_atom_site_label_1
_geom_bond_atom_site_label_2
_geom_bond_distance
C1A N1A 1.362(3)
C1A C20A 1.429(4)
C1A C2A 1.430(4)
C2A C3A 1.362(4)
C2A H2A 0.9500
C3A C4A 1.424(4)
C3A H3A 0.9500
C4A N1A 1.381(3)
C4A C5A 1.387(4)
C5A C6A 1.426(4)
C5A C21A 1.492(4)
C6A N2A 1.361(3)
C6A C7A 1.435(4)
C7A C8A 1.347(4)
C7A H7A 0.9500
C8A C9A 1.437(4)
C8A H8A 0.9500
C9A N2A 1.377(3)
C9A C10A 1.406(4)
C10A C11A 1.399(4)
C10A C27A 1.493(4)
C11A N3A 1.384(3)
C11A C12A 1.425(4)
C12A C13A 1.357(4)
C12A H12A 0.9500
C13A C14A 1.421(4)
C13A H13A 0.9500
C14A N3A 1.350(3)
C14A C15A 1.432(4)
C15A C16A 1.394(4)
C15A C33A 1.455(4)
C16A N4A 1.373(3)
C16A C17A 1.444(4)
C17A N5A 1.309(3)
C17A C18A 1.437(4)
C18A N6A 1.326(3)
C18A C19A 1.443(4)
C19A N4A 1.362(3)
C19A C20A 1.399(4)
C20A C39A 1.450(4)
C21A C26A 1.387(4)
C21A C22A 1.396(4)
C22A C23A 1.394(4)
C22A H22A 0.9500
C23A C24A 1.377(5)
C23A H23A 0.9500
C24A C25A 1.374(5)
C24A H24A 0.9500
C25A C26A 1.388(4)
C25A H25A 0.9500
C26A H26A 0.9500
C27A C32A 1.386(4)
C27A C28A 1.400(4)
C28A C29A 1.379(4)
C28A H28A 0.9500
C29A C30A 1.374(5)
C29A H29A 0.9500
C30A C31A 1.385(5)
C30A H30A 0.9500
C31A C32A 1.389(4)
C31A H31A 0.9500
C32A H32A 0.9500
C33A C38A 1.417(4)
C33A C34A 1.420(4)
C34A C35A 1.381(4)
C34A H34A 0.9500
C35A C36A 1.401(5)
C35A H35A 0.9500
C36A C37A 1.361(4)
C36A H36A 0.9500
C37A C38A 1.407(4)
C37A H37A 0.9500
C38A N5A 1.392(4)
C39A C44A 1.408(4)
C39A C40A 1.415(4)
C40A C41A 1.404(4)
C40A N6A 1.410(4)
C41A C42A 1.362(4)
C41A H41A 0.9500
C42A C43A 1.387(5)
C42A H42A 0.9500
C43A C44A 1.371(4)
C43A H43A 0.9500
C44A H44A 0.9500
C5C C4D 1.391(10)
C5C C6C 1.409(4)
C5C C4C 1.413(9)
C5C C21C 1.495(4)
C6C N2C 1.372(3)
C6C C7C 1.438(4)
C7C C8C 1.343(4)
C7C H7C 0.9500
C8C C9C 1.447(4)
C8C H8C 0.9500
C9C N2C 1.372(3)
C9C C10C 1.410(4)
C10C C11C 1.391(4)
C10C C27C 1.502(4)
C11C N3C 1.384(3)
C11C C12C 1.420(4)
C12C C13C 1.362(4)
C12C H12C 0.9500
C13C C14C 1.424(4)
C13C H13C 0.9500
C14C N3C 1.369(3)
C14C C15C 1.430(9)
C14C C15D 1.460(10)
C21C C22C 1.393(4)
C21C C26C 1.399(4)
C22C C23C 1.382(4)
C22C H22C 0.9500
C23C C24C 1.387(5)
C23C H23C 0.9500
C24C C25C 1.393(5)
C24C H24C 0.9500
C25C C26C 1.378(4)
C25C H25C 0.9500
C26C H26C 0.9500
C27C C32C 1.382(4)
C27C C28C 1.400(4)
C28C C29C 1.384(4)
C28C H28C 0.9500
C29C C30C 1.383(4)
C29C H29C 0.9500
C30C C31C 1.378(4)
C30C H30C 0.9500
C31C C32C 1.403(4)
C31C H31C 0.9500
C32C H32C 0.9500
O1C N5C 1.268(14)
C1C N1C 1.359(10)
C1C C2C 1.421(10)
C1C C20C 1.440(9)
C2C C3C 1.356(10)
C2C H2C 0.9500
C3C C4C 1.422(10)
C3C H3C 0.9500
C4C N1C 1.389(9)
N1C H1C 0.8800
C15C C16C 1.393(9)
C15C C33C 1.453(10)
C16C N4C 1.376(13)
C16C C17C 1.447(10)
C17C N5C 1.347(11)
C17C C18C 1.420(9)
C18C N6C 1.294(13)
C18C C19C 1.458(10)
C19C N4C 1.373(15)
C19C C20C 1.392(8)
C20C C39C 1.470(9)
C33C C34C 1.407(8)
C33C C38C 1.421(10)
C34C C35C 1.379(9)
C34C H34C 0.9500
C35C C36C 1.384(10)
C35C H35C 0.9500
C36C C37C 1.354(9)
C36C H36C 0.9500
C37C C38C 1.406(10)
C37C H37C 0.9500
C38C N5C 1.427(10)
N6C C40C 1.379(9)
C39C C44C 1.410(9)
C39C C40C 1.419(9)
C40C C41C 1.399(9)
C41C C42C 1.355(10)
C41C H41C 0.9500
C42C C43C 1.399(10)
C42C H42C 0.9500
C43C C44C 1.390(9)
C43C H43C 0.9500
C44C H44C 0.9500
O1D N6D 1.263(11)
C1D N1D 1.356(11)
C1D C20D 1.405(10)
C1D C2D 1.414(11)
C2D C3D 1.361(11)
C2D H2D 0.9500
C3D C4D 1.423(11)
C3D H3D 0.9500
C4D N1D 1.390(11)
N1D H1D 0.8800
C15D C16D 1.412(11)
C15D C33D 1.470(10)
C16D N4D 1.361(14)
C16D C17D 1.447(11)
C17D N5D 1.311(13)
C17D C18D 1.427(10)
C18D N6D 1.342(14)
C18D C19D 1.455(11)
C19D N4D 1.377(16)
C19D C20D 1.387(8)
C20D C39D 1.457(10)
C33D C34D 1.401(8)
C33D C38D 1.427(11)
C34D C35D 1.374(10)
C34D H34D 0.9500
C35D C36D 1.387(11)
C35D H35D 0.9500
C36D C37D 1.369(10)
C36D H36D 0.9500
C37D C38D 1.407(11)
C37D H37D 0.9500
C38D N5D 1.395(10)
N6D C40D 1.401(10)
C39D C44D 1.389(10)
C39D C40D 1.424(10)
C40D C41D 1.392(10)
C41D C42D 1.368(12)
C41D H41D 0.9500
C42D C43D 1.402(10)
C42D H42D 0.9500
C43D C44D 1.386(10)
C43D H43D 0.9500
C44D H44D 0.9500
N1A H1A 0.8800
N3A H3A1 0.8800
N5A O1A 1.189(8)
N6A O1B 1.266(3)
N3C H3C1 0.8800

loop_
_geom_torsion_atom_site_label_1
_geom_torsion_atom_site_label_2
_geom_torsion_atom_site_label_3
_geom_torsion_atom_site_label_4
_geom_torsion
N1A C1A C2A C3A -0.6(3)
C20A C1A C2A C3A -172.1(3)
C1A C2A C3A C4A 0.1(4)
C2A C3A C4A N1A 0.4(3)
C2A C3A C4A C5A 178.6(3)
N1A C4A C5A C6A 6.0(5)
C3A C4A C5A C6A -171.9(3)
N1A C4A C5A C21A -173.8(3)
C3A C4A C5A C21A 8.3(5)
C4A C5A C6A N2A 6.1(5)
C21A C5A C6A N2A -174.0(3)
C4A C5A C6A C7A -172.6(3)
C21A C5A C6A C7A 7.2(5)
N2A C6A C7A C8A -0.5(4)
C5A C6A C7A C8A 178.4(3)
C6A C7A C8A C9A 0.7(4)
C7A C8A C9A N2A -0.7(4)
C7A C8A C9A C10A 176.4(3)
N2A C9A C10A C11A 8.1(5)
C8A C9A C10A C11A -168.6(3)
N2A C9A C10A C27A -174.0(3)
C8A C9A C10A C27A 9.4(4)
C9A C10A C11A N3A 0.9(5)
C27A C10A C11A N3A -177.0(3)
C9A C10A C11A C12A 178.1(3)
C27A C10A C11A C12A 0.2(4)
N3A C11A C12A C13A 2.4(3)
C10A C11A C12A C13A -175.2(3)
C11A C12A C13A C14A -1.2(3)
C12A C13A C14A N3A -0.5(3)
C12A C13A C14A C15A -176.5(3)
N3A C14A C15A C16A -22.1(4)
C13A C14A C15A C16A 153.4(3)
N3A C14A C15A C33A 154.4(3)
C13A C14A C15A C33A -30.2(4)
C14A C15A C16A N4A 9.7(4)
C33A C15A C16A N4A -167.0(3)
C14A C15A C16A C17A -171.1(2)
C33A C15A C16A C17A 12.2(4)
N4A C16A C17A N5A 174.3(2)
C15A C16A C17A N5A -5.0(4)
N4A C16A C17A C18A -1.5(3)
C15A C16A C17A C18A 179.2(2)
N5A C17A C18A N6A 1.3(5)
C16A C17A C18A N6A 177.0(3)
N5A C17A C18A C19A -172.7(3)
C16A C17A C18A C19A 3.0(3)
N6A C18A C19A N4A -178.1(2)
C17A C18A C19A N4A -3.7(3)
N6A C18A C19A C20A -5.6(4)
C17A C18A C19A C20A 168.8(2)
N4A C19A C20A C1A 14.4(5)
C18A C19A C20A C1A -156.6(3)
N4A C19A C20A C39A -176.3(3)
C18A C19A C20A C39A 12.7(4)
N1A C1A C20A C19A -21.7(4)
C2A C1A C20A C19A 148.5(3)
N1A C1A C20A C39A 169.5(3)
C2A C1A C20A C39A -20.3(5)
C4A C5A C21A C26A -124.4(3)
C6A C5A C21A C26A 55.8(4)
C4A C5A C21A C22A 56.2(4)
C6A C5A C21A C22A -123.7(3)
C26A C21A C22A C23A -0.2(4)
C5A C21A C22A C23A 179.3(2)
C21A C22A C23A C24A 0.9(4)
C22A C23A C24A C25A -1.0(5)
C23A C24A C25A C26A 0.5(5)
C22A C21A C26A C25A -0.4(4)
C5A C21A C26A C25A -179.8(2)
C24A C25A C26A C21A 0.2(4)
C11A C10A C27A C32A 62.4(4)
C9A C10A C27A C32A -115.7(3)
C11A C10A C27A C28A -119.0(3)
C9A C10A C27A C28A 62.9(4)
C32A C27A C28A C29A -0.8(4)
C10A C27A C28A C29A -179.4(3)
C27A C28A C29A C30A 1.0(5)
C28A C29A C30A C31A -0.6(5)
C29A C30A C31A C32A 0.0(5)
C28A C27A C32A C31A 0.2(4)
C10A C27A C32A C31A 178.8(3)
C30A C31A C32A C27A 0.2(5)
C16A C15A C33A C38A -11.7(4)
C14A C15A C33A C38A 171.6(2)
C16A C15A C33A C34A 161.6(2)
C14A C15A C33A C34A -15.1(4)
C38A C33A C34A C35A -3.1(4)
C15A C33A C34A C35A -176.7(3)
C33A C34A C35A C36A -1.4(4)
C34A C35A C36A C37A 3.6(4)
C35A C36A C37A C38A -1.0(4)
C36A C37A C38A N5A 172.4(2)
C36A C37A C38A C33A -3.7(4)
C34A C33A C38A N5A -170.1(2)
C15A C33A C38A N5A 3.6(4)
C34A C33A C38A C37A 5.7(4)
C15A C33A C38A C37A 179.4(2)
C19A C20A C39A C44A 166.5(3)
C1A C20A C39A C44A -24.1(4)
C19A C20A C39A C40A -11.3(4)
C1A C20A C39A C40A 158.1(3)
C44A C39A C40A C41A 5.7(4)
C20A C39A C40A C41A -176.3(3)
C44A C39A C40A N6A -175.6(3)
C20A C39A C40A N6A 2.4(4)
N6A C40A C41A C42A 179.6(3)
C39A C40A C41A C42A -1.6(5)
C40A C41A C42A C43A -2.6(5)
C41A C42A C43A C44A 2.4(5)
C42A C43A C44A C39A 2.1(5)
C40A C39A C44A C43A -5.9(5)
C20A C39A C44A C43A 176.2(3)
C4D C5C C6C N2C -9.5(17)
C4C C5C C6C N2C -8.0(12)
C21C C5C C6C N2C 170.3(2)
C4D C5C C6C C7C 170.1(16)
C4C C5C C6C C7C 171.6(12)
C21C C5C C6C C7C -10.1(4)
N2C C6C C7C C8C 0.4(3)
C5C C6C C7C C8C -179.2(3)
C6C C7C C8C C9C -0.9(3)
C7C C8C C9C N2C 1.0(3)
C7C C8C C9C C10C -174.5(2)
N2C C9C C10C C11C 0.0(4)
C8C C9C C10C C11C 174.9(3)
N2C C9C C10C C27C -177.1(2)
C8C C9C C10C C27C -2.2(4)
C9C C10C C11C N3C -6.2(4)
C27C C10C C11C N3C 170.9(2)
C9C C10C C11C C12C 172.3(3)
C27C C10C C11C C12C -10.6(4)
N3C C11C C12C C13C -0.8(3)
C10C C11C C12C C13C -179.6(3)
C11C C12C C13C C14C -0.7(3)
C12C C13C C14C N3C 1.9(3)
C12C C13C C14C C15C -176.3(13)
C12C C13C C14C C15D 169.9(15)
C4D C5C C21C C22C -59.8(13)
C6C C5C C21C C22C 120.4(3)
C4C C5C C21C C22C -61.4(13)
C4D C5C C21C C26C 118.6(13)
C6C C5C C21C C26C -61.2(4)
C4C C5C C21C C26C 117.0(13)
C26C C21C C22C C23C -0.3(4)
C5C C21C C22C C23C 178.1(3)
C21C C22C C23C C24C -0.5(4)
C22C C23C C24C C25C 0.2(5)
C23C C24C C25C C26C 1.0(4)
C24C C25C C26C C21C -1.8(4)
C22C C21C C26C C25C 1.5(4)
C5C C21C C26C C25C -177.0(3)
C11C C10C C27C C32C -67.8(3)
C9C C10C C27C C32C 109.6(3)
C11C C10C C27C C28C 114.2(3)
C9C C10C C27C C28C -68.4(3)
C32C C27C C28C C29C 1.7(4)
C10C C27C C28C C29C 179.8(2)
C27C C28C C29C C30C -2.0(4)
C28C C29C C30C C31C 0.8(4)
C29C C30C C31C C32C 0.6(4)
C28C C27C C32C C31C -0.3(4)
C10C C27C C32C C31C -178.4(2)
C30C C31C C32C C27C -0.9(4)
N1C C1C C2C C3C 2(4)
C20C C1C C2C C3C 174(3)
C1C C2C C3C C4C 0(4)
C4D C5C C4C N1C 172(11)
C6C C5C C4C N1C -4(4)
C21C C5C C4C N1C 178(3)
C4D C5C C4C C3C -8(7)
C6C C5C C4C C3C 176(2)
C21C C5C C4C C3C -2(3)
C2C C3C C4C N1C -2(3)
C2C C3C C4C C5C 178(2)
C2C C1C N1C C4C -3(4)
C20C C1C N1C C4C -176(2)
C5C C4C N1C C1C -177(3)
C3C C4C N1C C1C 3(4)
N3C C14C C15C C16C 24(3)
C13C C14C C15C C16C -158.0(15)
C15D C14C C15C C16C -16(7)
N3C C14C C15C C33C -165.3(15)
C13C C14C C15C C33C 12(3)
C15D C14C C15C C33C 155(10)
C14C C15C C16C N4C -11(4)
C33C C15C C16C N4C 178(2)
C14C C15C C16C C17C 164(2)
C33C C15C C16C C17C -7(4)
N4C C16C C17C N5C 180(2)
C15C C16C C17C N5C 3(4)
N4C C16C C17C C18C 1(3)
C15C C16C C17C C18C -175(2)
N5C C17C C18C N6C -1(5)
C16C C17C C18C N6C 177.6(17)
N5C C17C C18C C19C -177(3)
C16C C17C C18C C19C 2(3)
N6C C18C C19C N4C -179.9(17)
C17C C18C C19C N4C -4(2)
N6C C18C C19C C20C 6(3)
C17C C18C C19C C20C -178.5(19)
N4C C19C C20C C1C -14(3)
C18C C19C C20C C1C 159(2)
N4C C19C C20C C39C 178(2)
C18C C19C C20C C39C -9(2)
N1C C1C C20C C19C 24(4)
C2C C1C C20C C19C -147(3)
N1C C1C C20C C39C -168(2)
C2C C1C C20C C39C 21(4)
C20C C19C N4C C16C 178.1(19)
C18C C19C N4C C16C 5(2)
C15C C16C N4C C19C 173(2)
C17C C16C N4C C19C -3(3)
C16C C15C C33C C34C -175.0(19)
C14C C15C C33C C34C 15(3)
C16C C15C C33C C38C 4(3)
C14C C15C C33C C38C -165.9(18)
C38C C33C C34C C35C -1(2)
C15C C33C C34C C35C 178.4(19)
C33C C34C C35C C36C 1(2)
C34C C35C C36C C37C -1(2)
C35C C36C C37C C38C 2(3)
C36C C37C C38C C33C -2(2)
C36C C37C C38C N5C 178.1(16)
C34C C33C C38C C37C 2(2)
C15C C33C C38C C37C -177.5(18)
C34C C33C C38C N5C -178.7(15)
C15C C33C C38C N5C 2(3)
C18C C17C N5C O1C 1(4)
C16C C17C N5C O1C -177(2)
C18C C17C N5C C38C -179(3)
C16C C17C N5C C38C 3(4)
C37C C38C N5C O1C -6(2)
C33C C38C N5C O1C 174.9(13)
C37C C38C N5C C17C 174(2)
C33C C38C N5C C17C -6(3)
C17C C18C N6C C40C -175(2)
C19C C18C N6C C40C 0(2)
C19C C20C C39C C44C -162.9(14)
C1C C20C C39C C44C 28(2)
C19C C20C C39C C40C 8.2(18)
C1C C20C C39C C40C -160.8(17)
C18C N6C C40C C41C 176.9(12)
C18C N6C C40C C39C -1.1(18)
C44C C39C C40C N6C 168.6(12)
C20C C39C C40C N6C -3.0(17)
C44C C39C C40C C41C -9.4(17)
C20C C39C C40C C41C 179.1(10)
N6C C40C C41C C42C -173.6(10)
C39C C40C C41C C42C 4.5(15)
C40C C41C C42C C43C 3.1(14)
C41C C42C C43C C44C -5.4(14)
C42C C43C C44C C39C 0.1(17)
C40C C39C C44C C43C 7.1(18)
C20C C39C C44C C43C 178.3(11)
N1D C1D C2D C3D 0(4)
C20D C1D C2D C3D 173(3)
C1D C2D C3D C4D 0(4)
C6C C5C C4D N1D -5(3)
C4C C5C C4D N1D -10(7)
C21C C5C C4D N1D 175(2)
C6C C5C C4D C3D 177(3)
C4C C5C C4D C3D 172(12)
C21C C5C C4D C3D -3(4)
C2D C3D C4D N1D -1(4)
C2D C3D C4D C5C 177(3)
C20D C1D N1D C4D -173(3)
C2D C1D N1D C4D -1(4)
C5C C4D N1D C1D -178(2)
C3D C4D N1D C1D 1(4)
N3C C14C C15D C16D 11(3)
C13C C14C C15D C16D -156(2)
C15C C14C C15D C16D 157(11)
N3C C14C C15D C33D -167.3(17)
C13C C14C C15D C33D 26(3)
C15C C14C C15D C33D -21(6)
C14C C15D C16D N4D -1(5)
C33D C15D C16D N4D 177(3)
C14C C15D C16D C17D 169(3)
C33D C15D C16D C17D -13(4)
N4D C16D C17D N5D -178(3)
C15D C16D C17D N5D 10(5)
N4D C16D C17D C18D 6(3)
C15D C16D C17D C18D -166(2)
N5D C17D C18D N6D 4(5)
C16D C17D C18D N6D -180(2)
N5D C17D C18D C19D 177(3)
C16D C17D C18D C19D -7(3)
N6D C18D C19D N4D 179.7(18)
C17D C18D C19D N4D 6(3)
N6D C18D C19D C20D 2(3)
C17D C18D C19D C20D -172(2)
N4D C19D C20D C1D -10(4)
C18D C19D C20D C1D 168(2)
N4D C19D C20D C39D 169(2)
C18D C19D C20D C39D -14(2)
N1D C1D C20D C19D 21(4)
C2D C1D C20D C19D -150(3)
N1D C1D C20D C39D -157(3)
C2D C1D C20D C39D 32(4)
C15D C16D N4D C19D 168(3)
C17D C16D N4D C19D -2(3)
C20D C19D N4D C16D 175(2)
C18D C19D N4D C16D -2(3)
C16D C15D C33D C34D -166(2)
C14C C15D C33D C34D 12(3)
C16D C15D C33D C38D 8(3)
C14C C15D C33D C38D -173.1(17)
C38D C33D C34D C35D 6(2)
C15D C33D C34D C35D -179(2)
C33D C34D C35D C36D -5(3)
C34D C35D C36D C37D 1(3)
C35D C36D C37D C38D 0(3)
C36D C37D C38D N5D -178.0(18)
C36D C37D C38D C33D 2(3)
C34D C33D C38D N5D 175.5(18)
C15D C33D C38D N5D 0(3)
C34D C33D C38D C37D -5(2)
C15D C33D C38D C37D -180(2)
C18D C17D N5D C38D 175(3)
C16D C17D N5D C38D -1(4)
C37D C38D N5D C17D 176(2)
C33D C38D N5D C17D -5(3)
C17D C18D N6D O1D -5(3)
C19D C18D N6D O1D -177.2(15)
C17D C18D N6D C40D 180(2)
C19D C18D N6D C40D 7(2)
C19D C20D C39D C44D -164.4(16)
C1D C20D C39D C44D 14(3)
C19D C20D C39D C40D 18(2)
C1D C20D C39D C40D -164(2)
O1D N6D C40D C41D -1.3(17)
C18D N6D C40D C41D 174.6(13)
O1D N6D C40D C39D -178.9(11)
C18D N6D C40D C39D -3(2)
C44D C39D C40D C41D -5.1(19)
C20D C39D C40D C41D 172.4(12)
C44D C39D C40D N6D 172.4(13)
C20D C39D C40D N6D -10.1(19)
N6D C40D C41D C42D -174.1(11)
C39D C40D C41D C42D 3.4(17)
C40D C41D C42D C43D 0.7(16)
C41D C42D C43D C44D -3.0(16)
C42D C43D C44D C39D 1.2(19)
C40D C39D C44D C43D 3(2)
C20D C39D C44D C43D -174.8(12)
C20A C1A N1A C4A 172.7(3)
C2A C1A N1A C4A 0.8(3)
C5A C4A N1A C1A -178.9(3)
C3A C4A N1A C1A -0.7(3)
C5A C6A N2A C9A -178.8(3)
C7A C6A N2A C9A 0.1(3)
C10A C9A N2A C6A -176.7(3)
C8A C9A N2A C6A 0.3(3)
C13A C14A N3A C11A 2.0(3)
C15A C14A N3A C11A 178.3(2)
C10A C11A N3A C14A 175.0(3)
C12A C11A N3A C14A -2.7(3)
C20A C19A N4A C16A -168.9(3)
C18A C19A N4A C16A 2.7(3)
C15A C16A N4A C19A 178.5(3)
C17A C16A N4A C19A -0.7(3)
C18A C17A N5A O1A -12.2(7)
C16A C17A N5A O1A 173.0(6)
C18A C17A N5A C38A 171.0(3)
C16A C17A N5A C38A -3.8(4)
C37A C38A N5A O1A 11.0(6)
C33A C38A N5A O1A -173.0(5)
C37A C38A N5A C17A -171.7(2)
C33A C38A N5A C17A 4.3(4)
C17A C18A N6A O1B 5.2(5)
C19A C18A N6A O1B 178.2(3)
C17A C18A N6A C40A -176.8(3)
C19A C18A N6A C40A -3.8(4)
C41A C40A N6A O1B 2.2(4)
C39A C40A N6A O1B -176.6(3)
C41A C40A N6A C18A -175.9(3)
C39A C40A N6A C18A 5.3(4)
C5C C6C N2C C9C 179.9(3)
C7C C6C N2C C9C 0.2(3)
C10C C9C N2C C6C 174.7(2)
C8C C9C N2C C6C -0.8(3)
C13C C14C N3C C11C -2.4(3)
C15C C14C N3C C11C 175.6(13)
C15D C14C N3C C11C -173.2(13)
C10C C11C N3C C14C -179.2(3)
C12C C11C N3C C14C 2.0(3)
